data_2210763
loop_
_publ_author_name
'Jun Wan'
'Zheng-Zhong Peng'
'Xue-Mei Li'
'Ping-Kai Ouyang'
'Shu-Sheng Zhang'

_publ_section_title
;
 2-(1<i>H</i>-1,2,3-Benzotriazol-1-ylmethyl)-1-(4-methylbenzoyl)ethyl
 benzoate
;
_journal_coeditor_code RZ2065
_journal_issue 10
_journal_name_full 'Acta Crystallographica Section E'
_journal_page_first o4410
_journal_page_last o4411
_journal_paper_doi 10.1107/S160053680603649X
_journal_volume 62
_journal_year 2006
_chemical_formula_iupac 'C23 H19 N3 O3'
_chemical_formula_moiety 'C23 H19 N3 O3'
_chemical_formula_sum 'C23 H19 N3 O3'
_chemical_formula_weight 385.41
_chemical_name_systematic
;
2-(1H-1,2,3-Benzotriazol-1-ylmethyl)-1-(4-methylbenzoyl)ethyl benzoate
;
_space_group_IT_number 2
_symmetry_cell_setting triclinic
_symmetry_space_group_name_Hall '-P 1'
_symmetry_space_group_name_H-M 'P -1'
_atom_sites_solution_hydrogens geom
_atom_sites_solution_primary direct
_atom_sites_solution_secondary difmap
_audit_creation_method SHELXL-97
_cell_angle_alpha 116.4820(10)
_cell_angle_beta 96.9280(10)
_cell_angle_gamma 97.4440(10)
_cell_formula_units_Z 2
_cell_length_a 9.5987(9)
_cell_length_b 10.2272(9)
_cell_length_c 11.4321(10)
_cell_measurement_reflns_used 2192
_cell_measurement_temperature 293(2)
_cell_measurement_theta_max 23.3
_cell_measurement_theta_min 2.2
_cell_volume 975.72(15)
_computing_cell_refinement 'SAINT (Siemens, 1996)'
_computing_data_collection 'SMART (Siemens, 1996)'
_computing_data_reduction SAINT
_computing_molecular_graphics 'SHELXTL (Sheldrick, 1997b)'
_computing_publication_material
;
SHELXTL, PARST (Nardelli, 1995) and PLATON (Spek, 2003)
;
_computing_structure_refinement 'SHELXL97 (Sheldrick, 1997a)'
_computing_structure_solution 'SHELXS97 (Sheldrick, 1997a)'
_diffrn_ambient_temperature 293(2)
_diffrn_detector_area_resol_mean 8.33
_diffrn_measured_fraction_theta_full 0.993
_diffrn_measured_fraction_theta_max 0.993
_diffrn_measurement_device_type
;
Siemens SMART 1000 CCD area-detector
;
_diffrn_measurement_method \w
_diffrn_radiation_monochromator graphite
_diffrn_radiation_source 'fine-focus sealed tube'
_diffrn_radiation_type MoK\a
_diffrn_radiation_wavelength 0.71073
_diffrn_reflns_av_R_equivalents 0.0111
_diffrn_reflns_av_sigmaI/netI 0.0189
_diffrn_reflns_limit_h_max 10
_diffrn_reflns_limit_h_min -7
_diffrn_reflns_limit_k_max 11
_diffrn_reflns_limit_k_min -11
_diffrn_reflns_limit_l_max 12
_diffrn_reflns_limit_l_min -12
_diffrn_reflns_number 4423
_diffrn_reflns_theta_full 25.62
_diffrn_reflns_theta_max 23.27
_diffrn_reflns_theta_min 2.03
_diffrn_standards_number 0
_exptl_absorpt_coefficient_mu 0.089
_exptl_absorpt_correction_T_max 0.9842
_exptl_absorpt_correction_T_min 0.9645
_exptl_absorpt_correction_type multi-scan
_exptl_absorpt_process_details '(SADABS; Sheldrick, 1996)'
_exptl_crystal_colour colourless
_exptl_crystal_density_diffrn 1.312
_exptl_crystal_density_method 'not measured'
_exptl_crystal_description block
_exptl_crystal_F_000 404
_exptl_crystal_size_max 0.41
_exptl_crystal_size_mid 0.25
_exptl_crystal_size_min 0.18
_refine_diff_density_max 0.195
_refine_diff_density_min -0.176
_refine_ls_extinction_method none
_refine_ls_goodness_of_fit_ref 1.064
_refine_ls_hydrogen_treatment constr
_refine_ls_matrix_type full
_refine_ls_number_parameters 262
_refine_ls_number_reflns 2808
_refine_ls_number_restraints 0
_refine_ls_restrained_S_all 1.064
_refine_ls_R_factor_all 0.0488
_refine_ls_R_factor_gt 0.0426
_refine_ls_shift/su_max 0.000
_refine_ls_shift/su_mean 0.000
_refine_ls_structure_factor_coef Fsqd
_refine_ls_weighting_details 'calc w=1/[\s^2^(Fo^2^)+(0.0637P)^2^+0.235P] where P=(Fo^2^+2Fc^2^)/3'
_refine_ls_weighting_scheme calc
_refine_ls_wR_factor_gt 0.1132
_refine_ls_wR_factor_ref 0.1198
_reflns_number_gt 2400
_reflns_number_total 2808
_reflns_threshold_expression I>2\s(I)
_cod_data_source_file rz2065.cif
_cod_data_source_block I
_cod_database_code 2210763
_cod_database_fobs_code 2210763

loop_
_symmetry_equiv_pos_as_xyz
'x, y, z'
'-x, -y, -z'

loop_
_atom_site_type_symbol
_atom_site_label
_atom_site_fract_x
_atom_site_fract_y
_atom_site_fract_z
_atom_site_U_iso_or_equiv
_atom_site_adp_type
_atom_site_calc_flag
_atom_site_refinement_flags
_atom_site_occupancy
O O1 0.35691(15) -0.19998(15) -0.10902(13) 0.0602(4) Uani d . 1
O O2 0.27471(13) 0.05300(13) 0.02400(12) 0.0487(3) Uani d . 1
O O3 0.08513(15) -0.11326(16) 0.00589(14) 0.0624(4) Uani d . 1
N N1 0.29377(16) 0.23075(16) -0.12395(14) 0.0463(4) Uani d . 1
N N2 0.1929(2) 0.2293(2) -0.21863(17) 0.0636(5) Uani d . 1
N N3 0.1584(2) 0.3603(2) -0.17273(19) 0.0715(5) Uani d . 1
C C1 0.2678(2) -0.4053(2) -0.3791(2) 0.0607(6) Uani d . 1
H H1A 0.3230 -0.4327 -0.3245 0.073 Uiso calc R 1
C C2 0.2219(2) -0.5040(2) -0.5132(2) 0.0687(6) Uani d . 1
H H2A 0.2468 -0.5971 -0.5473 0.082 Uiso calc R 1
C C3 0.1398(2) -0.4676(2) -0.59828(19) 0.0553(5) Uani d . 1
C C4 0.1037(2) -0.3298(2) -0.5439(2) 0.0617(6) Uani d . 1
H H4A 0.0478 -0.3030 -0.5986 0.074 Uiso calc R 1
C C5 0.1487(2) -0.2300(2) -0.40962(19) 0.0551(5) Uani d . 1
H H5A 0.1225 -0.1377 -0.3756 0.066 Uiso calc R 1
C C6 0.23259(19) -0.26602(19) -0.32503(17) 0.0429(4) Uani d . 1
C C7 0.28356(19) -0.1651(2) -0.18038(18) 0.0434(4) Uani d . 1
C C8 0.2472(2) -0.00956(19) -0.11868(16) 0.0434(4) Uani d . 1
H H8A 0.1466 -0.0155 -0.1527 0.052 Uiso calc R 1
C C9 0.3454(2) 0.0956(2) -0.14894(18) 0.0467(5) Uani d . 1
H H9A 0.4403 0.1220 -0.0944 0.056 Uiso calc R 1
H H9B 0.3536 0.0444 -0.2417 0.056 Uiso calc R 1
C C10 0.32478(19) 0.36633(19) -0.01334(18) 0.0431(4) Uani d . 1
C C11 0.2376(2) 0.4487(2) -0.0452(2) 0.0539(5) Uani d . 1
C C12 0.2421(3) 0.5976(2) 0.0466(3) 0.0700(6) Uani d . 1
H H12A 0.1842 0.6542 0.0269 0.084 Uiso calc R 1
C C13 0.3346(3) 0.6554(2) 0.1656(3) 0.0731(7) Uani d . 1
H H13A 0.3399 0.7537 0.2287 0.088 Uiso calc R 1
C C14 0.4221(3) 0.5706(2) 0.1955(2) 0.0679(6) Uani d . 1
H H14A 0.4842 0.6147 0.2781 0.081 Uiso calc R 1
C C15 0.4197(2) 0.4258(2) 0.10813(19) 0.0537(5) Uani d . 1
H H15A 0.4782 0.3701 0.1287 0.064 Uiso calc R 1
C C16 0.1889(2) -0.0166(2) 0.07369(19) 0.0452(5) Uani d . 1
C C17 0.2401(2) 0.03695(19) 0.21784(18) 0.0449(4) Uani d . 1
C C18 0.3727(2) 0.1293(2) 0.28646(19) 0.0563(5) Uani d . 1
H H18A 0.4305 0.1655 0.2433 0.068 Uiso calc R 1
C C19 0.4191(3) 0.1678(3) 0.4183(2) 0.0728(7) Uani d . 1
H H19A 0.5094 0.2278 0.4635 0.087 Uiso calc R 1
C C20 0.3328(3) 0.1180(3) 0.4833(2) 0.0782(7) Uani d . 1
H H20A 0.3645 0.1446 0.5727 0.094 Uiso calc R 1
C C21 0.2002(3) 0.0293(3) 0.4175(2) 0.0731(7) Uani d . 1
H H21A 0.1412 -0.0023 0.4628 0.088 Uiso calc R 1
C C22 0.1535(2) -0.0135(2) 0.2842(2) 0.0597(5) Uani d . 1
H H22A 0.0644 -0.0759 0.2391 0.072 Uiso calc R 1
C C23 0.0879(3) -0.5780(3) -0.7435(2) 0.0754(7) Uani d . 1
H H23A 0.0330 -0.5343 -0.7871 0.113 Uiso calc R 1
H H23B 0.0288 -0.6661 -0.7518 0.113 Uiso calc R 1
H H23C 0.1687 -0.6040 -0.7844 0.113 Uiso calc R 1

loop_
_atom_site_aniso_label
_atom_site_aniso_U_11
_atom_site_aniso_U_22
_atom_site_aniso_U_33
_atom_site_aniso_U_12
_atom_site_aniso_U_13
_atom_site_aniso_U_23
O1 0.0681(9) 0.0606(9) 0.0491(8) 0.0238(7) -0.0002(7) 0.0236(7)
O2 0.0560(8) 0.0449(7) 0.0397(7) 0.0043(6) 0.0080(6) 0.0170(6)
O3 0.0560(9) 0.0594(9) 0.0623(9) -0.0034(7) -0.0002(7) 0.0271(8)
N1 0.0539(9) 0.0443(9) 0.0409(9) 0.0093(7) 0.0033(7) 0.0220(8)
N2 0.0714(12) 0.0669(12) 0.0517(10) 0.0116(9) -0.0038(9) 0.0317(9)
N3 0.0808(13) 0.0714(13) 0.0717(13) 0.0232(10) -0.0006(11) 0.0436(11)
C1 0.0653(13) 0.0495(12) 0.0566(13) 0.0183(10) -0.0005(10) 0.0171(10)
C2 0.0740(15) 0.0473(12) 0.0615(14) 0.0181(11) 0.0052(12) 0.0062(11)
C3 0.0539(12) 0.0523(12) 0.0439(11) -0.0029(9) 0.0079(9) 0.0130(9)
C4 0.0740(14) 0.0578(13) 0.0457(12) 0.0060(11) -0.0036(10) 0.0234(11)
C5 0.0696(13) 0.0435(11) 0.0470(11) 0.0131(10) 0.0031(10) 0.0184(9)
C6 0.0438(10) 0.0393(10) 0.0418(10) 0.0074(8) 0.0056(8) 0.0169(8)
C7 0.0424(10) 0.0442(10) 0.0430(10) 0.0078(8) 0.0047(8) 0.0211(9)
C8 0.0479(10) 0.0417(10) 0.0358(9) 0.0091(8) 0.0041(8) 0.0151(8)
C9 0.0537(11) 0.0418(10) 0.0411(10) 0.0107(8) 0.0098(8) 0.0163(8)
C10 0.0461(10) 0.0394(10) 0.0447(10) 0.0086(8) 0.0097(8) 0.0205(9)
C11 0.0595(12) 0.0511(12) 0.0603(13) 0.0152(10) 0.0115(10) 0.0332(11)
C12 0.0789(16) 0.0545(14) 0.0932(18) 0.0288(12) 0.0264(14) 0.0428(14)
C13 0.0885(17) 0.0411(12) 0.0804(17) 0.0159(12) 0.0274(14) 0.0173(12)
C14 0.0739(15) 0.0512(13) 0.0571(13) 0.0064(11) 0.0044(11) 0.0109(11)
C15 0.0557(12) 0.0470(12) 0.0515(12) 0.0120(9) 0.0050(10) 0.0182(10)
C16 0.0458(11) 0.0390(10) 0.0504(11) 0.0117(9) 0.0102(9) 0.0197(9)
C17 0.0505(11) 0.0412(10) 0.0439(10) 0.0147(8) 0.0131(9) 0.0185(9)
C18 0.0593(13) 0.0593(13) 0.0447(11) 0.0044(10) 0.0136(10) 0.0209(10)
C19 0.0740(15) 0.0805(16) 0.0460(12) -0.0024(12) 0.0043(11) 0.0209(12)
C20 0.102(2) 0.0799(17) 0.0468(13) 0.0044(15) 0.0107(13) 0.0290(12)
C21 0.0920(18) 0.0763(16) 0.0619(14) 0.0110(14) 0.0299(13) 0.0399(13)
C22 0.0580(13) 0.0608(13) 0.0657(14) 0.0106(10) 0.0174(11) 0.0336(11)
C23 0.0763(16) 0.0711(16) 0.0478(12) -0.0070(12) 0.0084(11) 0.0079(11)

loop_
_atom_type_symbol
_atom_type_description
_atom_type_scat_dispersion_real
_atom_type_scat_dispersion_imag
_atom_type_scat_source
C C 0.0033 0.0016 'International Tables Vol C Tables 4.2.6.8 and 6.1.1.4'
H H 0.0000 0.0000 'International Tables Vol C Tables 4.2.6.8 and 6.1.1.4'
N N 0.0061 0.0033 'International Tables Vol C Tables 4.2.6.8 and 6.1.1.4'
O O 0.0106 0.0060 'International Tables Vol C Tables 4.2.6.8 and 6.1.1.4'

loop_
_geom_angle_atom_site_label_1
_geom_angle_atom_site_label_2
_geom_angle_atom_site_label_3
_geom_angle
_geom_angle_publ_flag
C16 O2 C8 115.83(14) ?
N2 N1 C10 110.27(15) ?
N2 N1 C9 119.28(15) ?
C10 N1 C9 130.37(15) ?
N3 N2 N1 108.72(16) ?
N2 N3 C11 108.05(16) ?
C2 C1 C6 120.81(19) ?
C2 C1 H1A 119.6 ?
C6 C1 H1A 119.6 ?
C1 C2 C3 121.5(2) ?
C1 C2 H2A 119.3 ?
C3 C2 H2A 119.3 ?
C4 C3 C2 117.51(18) ?
C4 C3 C23 121.7(2) ?
C2 C3 C23 120.7(2) ?
C3 C4 C5 121.55(19) ?
C3 C4 H4A 119.2 ?
C5 C4 H4A 119.2 ?
C4 C5 C6 120.81(19) ?
C4 C5 H5A 119.6 ?
C6 C5 H5A 119.6 ?
C1 C6 C5 117.82(17) ?
C1 C6 C7 118.54(16) ?
C5 C6 C7 123.62(17) ?
O1 C7 C6 122.00(17) ?
O1 C7 C8 118.59(16) ?
C6 C7 C8 119.38(15) ?
O2 C8 C9 105.95(14) yes
O2 C8 C7 109.59(14) yes
C9 C8 C7 110.18(14) yes
O2 C8 H8A 110.3 ?
C9 C8 H8A 110.3 ?
C7 C8 H8A 110.3 ?
N1 C9 C8 112.55(15) ?
N1 C9 H9A 109.1 ?
C8 C9 H9A 109.1 ?
N1 C9 H9B 109.1 ?
C8 C9 H9B 109.1 ?
H9A C9 H9B 107.8 ?
N1 C10 C15 133.26(17) ?
N1 C10 C11 104.33(16) ?
C15 C10 C11 122.40(18) ?
N3 C11 C10 108.63(17) ?
N3 C11 C12 131.0(2) ?
C10 C11 C12 120.4(2) ?
C13 C12 C11 117.1(2) ?
C13 C12 H12A 121.4 ?
C11 C12 H12A 121.4 ?
C12 C13 C14 121.6(2) ?
C12 C13 H13A 119.2 ?
C14 C13 H13A 119.2 ?
C15 C14 C13 122.4(2) ?
C15 C14 H14A 118.8 ?
C13 C14 H14A 118.8 ?
C14 C15 C10 116.07(19) ?
C14 C15 H15A 122.0 ?
C10 C15 H15A 122.0 ?
O3 C16 O2 122.85(17) ?
O3 C16 C17 124.81(17) ?
O2 C16 C17 112.32(16) ?
C18 C17 C22 119.34(18) ?
C18 C17 C16 122.51(17) ?
C22 C17 C16 118.09(18) ?
C19 C18 C17 120.18(19) ?
C19 C18 H18A 119.9 ?
C17 C18 H18A 119.9 ?
C20 C19 C18 120.1(2) ?
C20 C19 H19A 119.9 ?
C18 C19 H19A 119.9 ?
C21 C20 C19 120.3(2) ?
C21 C20 H20A 119.8 ?
C19 C20 H20A 119.8 ?
C20 C21 C22 120.3(2) ?
C20 C21 H21A 119.9 ?
C22 C21 H21A 119.9 ?
C21 C22 C17 119.8(2) ?
C21 C22 H22A 120.1 ?
C17 C22 H22A 120.1 ?
C3 C23 H23A 109.5 ?
C3 C23 H23B 109.5 ?
H23A C23 H23B 109.5 ?
C3 C23 H23C 109.5 ?
H23A C23 H23C 109.5 ?
H23B C23 H23C 109.5 ?

loop_
_geom_bond_atom_site_label_1
_geom_bond_atom_site_label_2
_geom_bond_distance
_geom_bond_publ_flag
O1 C7 1.214(2) yes
O2 C16 1.352(2) yes
O2 C8 1.436(2) yes
O3 C16 1.202(2) yes
N1 N2 1.356(2) ?
N1 C10 1.360(2) ?
N1 C9 1.448(2) ?
N2 N3 1.308(2) ?
N3 C11 1.378(3) ?
C1 C2 1.380(3) ?
C1 C6 1.384(3) ?
C1 H1A 0.9300 ?
C2 C3 1.386(3) ?
C2 H2A 0.9300 ?
C3 C4 1.374(3) ?
C3 C23 1.504(3) ?
C4 C5 1.383(3) ?
C4 H4A 0.9300 ?
C5 C6 1.387(3) ?
C5 H5A 0.9300 ?
C6 C7 1.480(2) ?
C7 C8 1.534(2) yes
C8 C9 1.521(2) yes
C8 H8A 0.9800 ?
C9 H9A 0.9700 ?
C9 H9B 0.9700 ?
C10 C15 1.388(3) ?
C10 C11 1.388(3) ?
C11 C12 1.403(3) ?
C12 C13 1.357(3) ?
C12 H12A 0.9300 ?
C13 C14 1.399(3) ?
C13 H13A 0.9300 ?
C14 C15 1.363(3) ?
C14 H14A 0.9300 ?
C15 H15A 0.9300 ?
C16 C17 1.479(3) ?
C17 C18 1.384(3) ?
C17 C22 1.387(3) ?
C18 C19 1.375(3) ?
C18 H18A 0.9300 ?
C19 C20 1.370(3) ?
C19 H19A 0.9300 ?
C20 C21 1.368(3) ?
C20 H20A 0.9300 ?
C21 C22 1.380(3) ?
C21 H21A 0.9300 ?
C22 H22A 0.9300 ?
C23 H23A 0.9600 ?
C23 H23B 0.9600 ?
C23 H23C 0.9600 ?

loop_
_geom_hbond_atom_site_label_D
_geom_hbond_atom_site_label_H
_geom_hbond_atom_site_label_A
_geom_hbond_site_symmetry_A
_geom_hbond_distance_DH
_geom_hbond_distance_HA
_geom_hbond_distance_DA
_geom_hbond_angle_DHA
_geom_hbond_publ_flag
C23 H23C Cg 1_544 0.96 2.85 3.572 133 yes
C9 H9A O1 2_655 0.97 2.59 3.517(2) 161 yes
C15 H15A O1 2_655 0.93 2.46 3.351(3) 161 yes

loop_
_geom_torsion_atom_site_label_1
_geom_torsion_atom_site_label_2
_geom_torsion_atom_site_label_3
_geom_torsion_atom_site_label_4
_geom_torsion
C10 N1 N2 N3 0.3(2)
C9 N1 N2 N3 177.37(16)
N1 N2 N3 C11 -0.4(2)
C6 C1 C2 C3 0.2(4)
C1 C2 C3 C4 -0.8(3)
C1 C2 C3 C23 -178.6(2)
C2 C3 C4 C5 0.7(3)
C23 C3 C4 C5 178.4(2)
C3 C4 C5 C6 0.1(3)
C2 C1 C6 C5 0.7(3)
C2 C1 C6 C7 179.48(19)
C4 C5 C6 C1 -0.8(3)
C4 C5 C6 C7 -179.57(18)
C1 C6 C7 O1 1.3(3)
C5 C6 C7 O1 -179.98(19)
C1 C6 C7 C8 179.31(17)
C5 C6 C7 C8 -2.0(3)
C16 O2 C8 C9 174.41(14)
C16 O2 C8 C7 -66.74(18)
O1 C7 C8 O2 -16.3(2)
C6 C7 C8 O2 165.61(15)
O1 C7 C8 C9 99.91(19)
C6 C7 C8 C9 -78.2(2)
N2 N1 C9 C8 -83.0(2)
C10 N1 C9 C8 93.4(2)
O2 C8 C9 N1 -76.41(17)
C7 C8 C9 N1 165.12(14)
N2 N1 C10 C15 -178.8(2)
C9 N1 C10 C15 4.6(3)
N2 N1 C10 C11 -0.1(2)
C9 N1 C10 C11 -176.75(17)
N2 N3 C11 C10 0.3(2)
N2 N3 C11 C12 179.4(2)
N1 C10 C11 N3 -0.1(2)
C15 C10 C11 N3 178.79(18)
N1 C10 C11 C12 -179.29(18)
C15 C10 C11 C12 -0.4(3)
N3 C11 C12 C13 -178.8(2)
C10 C11 C12 C13 0.2(3)
C11 C12 C13 C14 0.2(3)
C12 C13 C14 C15 -0.2(4)
C13 C14 C15 C10 0.0(3)
N1 C10 C15 C14 178.84(19)
C11 C10 C15 C14 0.3(3)
C8 O2 C16 O3 -8.7(2)
C8 O2 C16 C17 169.76(13)
O3 C16 C17 C18 168.57(19)
O2 C16 C17 C18 -9.8(2)
O3 C16 C17 C22 -8.5(3)
O2 C16 C17 C22 173.10(16)
C22 C17 C18 C19 1.4(3)
C16 C17 C18 C19 -175.62(19)
C17 C18 C19 C20 -1.7(4)
C18 C19 C20 C21 0.3(4)
C19 C20 C21 C22 1.4(4)
C20 C21 C22 C17 -1.7(4)
C18 C17 C22 C21 0.2(3)
C16 C17 C22 C21 177.43(18)
